data_7710233
loop_
_publ_author_name
'Garg, Palak'
'Dange, Deepak'
'Jiang, Yixiao'
'Jones, Cameron'

_publ_section_title
;
 Facile activation of inert small molecules using a 1,2-disilylene
;
_journal_name_full 'Dalton Transactions'
_journal_paper_doi 10.1039/D2DT00721E
_journal_year 2022
_chemical_formula_sum 'C80 H112 Br2 N6 Si2'
_chemical_formula_weight 1373.75
_space_group_crystal_system monoclinic
_space_group_IT_number 14
_space_group_name_Hall '-P 2yn'
_space_group_name_H-M_alt 'P 1 21/n 1'
_atom_sites_solution_hydrogens geom
_audit_creation_method SHELXL-2016/6
_audit_update_record
;
2022-02-25 deposited with the CCDC.	2022-05-04 downloaded from the CCDC.
;
_cell_angle_alpha 90
_cell_angle_beta 105.8220(10)
_cell_angle_gamma 90
_cell_formula_units_Z 4
_cell_length_a 18.1298(2)
_cell_length_b 23.3553(2)
_cell_length_c 18.31850(10)
_cell_measurement_reflns_used 30245
_cell_measurement_temperature 123(2)
_cell_measurement_theta_max 77.1650
_cell_measurement_theta_min 3.5850
_cell_volume 7462.68(12)
_computing_cell_refinement 'CrysAlisPro 1.171.39.46 (Rigaku OD, 2018)'
_computing_data_collection 'CrysAlisPro 1.171.39.46 (Rigaku OD, 2018)'
_computing_data_reduction 'CrysAlisPro 1.171.39.46 (Rigaku OD, 2018)'
_computing_molecular_graphics xseed
_computing_publication_material Ciftab
_computing_structure_refinement 'SHELXL-2016/6 (Sheldrick, 2016)'
_computing_structure_solution 'SHELXT 2014/5 (Sheldrick, 2014)'
_diffrn_ambient_temperature 123(2)
_diffrn_measured_fraction_theta_full 0.998
_diffrn_measured_fraction_theta_max 0.998
_diffrn_measurement_device_type 'XtaLAB Synergy, Dualflex, HyPix'
_diffrn_radiation_type CuK\a
_diffrn_radiation_wavelength 1.54184
_diffrn_reflns_av_R_equivalents 0.0587
_diffrn_reflns_av_unetI/netI 0.0443
_diffrn_reflns_Laue_measured_fraction_full 0.998
_diffrn_reflns_Laue_measured_fraction_max 0.998
_diffrn_reflns_limit_h_max 20
_diffrn_reflns_limit_h_min -21
_diffrn_reflns_limit_k_max 28
_diffrn_reflns_limit_k_min -27
_diffrn_reflns_limit_l_max 22
_diffrn_reflns_limit_l_min -17
_diffrn_reflns_number 59857
_diffrn_reflns_point_group_measured_fraction_full 0.998
_diffrn_reflns_point_group_measured_fraction_max 0.998
_diffrn_reflns_theta_full 67.684
_diffrn_reflns_theta_max 68.989
_diffrn_reflns_theta_min 6.334
_diffrn_source 'micro-focus sealed X-ray tube'
_exptl_absorpt_coefficient_mu 2.028
_exptl_absorpt_correction_T_max 1.00000
_exptl_absorpt_correction_T_min 0.63518
_exptl_absorpt_correction_type multi-scan
_exptl_absorpt_process_details
;
CrysAlisPro 1.171.40.84a (Rigaku Oxford Diffraction, 2020)
Empirical absorption correction using spherical harmonics,
implemented in SCALE3 ABSPACK scaling algorithm.
;
_exptl_crystal_colour 'pale orange'
_exptl_crystal_density_diffrn 1.223
_exptl_crystal_description block
_exptl_crystal_F_000 2928
_exptl_crystal_size_max 0.130
_exptl_crystal_size_mid 0.130
_exptl_crystal_size_min 0.100
_refine_diff_density_max 0.804
_refine_diff_density_min -0.417
_refine_diff_density_rms 0.061
_refine_ls_extinction_method none
_refine_ls_goodness_of_fit_ref 1.020
_refine_ls_hydrogen_treatment constr
_refine_ls_matrix_type full
_refine_ls_number_parameters 849
_refine_ls_number_reflns 13843
_refine_ls_number_restraints 2
_refine_ls_restrained_S_all 1.033
_refine_ls_R_factor_all 0.0471
_refine_ls_R_factor_gt 0.0400
_refine_ls_shift/su_max 0.002
_refine_ls_shift/su_mean 0.000
_refine_ls_structure_factor_coef Fsqd
_refine_ls_weighting_details 'w=1/[\s^2^(Fo^2^)+(0.0525P)^2^+5.1486P] where P=(Fo^2^+2Fc^2^)/3'
_refine_ls_weighting_scheme calc
_refine_ls_wR_factor_gt 0.1008
_refine_ls_wR_factor_ref 0.1048
_reflns_Friedel_coverage 0.000
_reflns_number_gt 12086
_reflns_number_total 13843
_reflns_threshold_expression 'I > 2\s(I)'
_cod_data_source_file d2dt00721e2.cif
_cod_data_source_block Cj1520
_cod_original_cell_volume 7462.67(12)
_cod_original_sg_symbol_H-M 'P 21/n'
_cod_database_code 7710233
_shelx_shelxl_version_number 2016/6
_shelx_space_group_comment
;
The symmetry employed for this shelxl refinement is uniquely defined
by the following loop, which should always be used as a source of
symmetry information in preference to the above space-group names.
They are only intended as comments.
;
_shelx_estimated_absorpt_t_min 0.778
_shelx_estimated_absorpt_t_max 0.823

loop_
_space_group_symop_operation_xyz
'x, y, z'
'-x+1/2, y+1/2, -z+1/2'
'-x, -y, -z'
'x-1/2, -y-1/2, z-1/2'

loop_
_atom_site_label
_atom_site_type_symbol
_atom_site_fract_x
_atom_site_fract_y
_atom_site_fract_z
_atom_site_U_iso_or_equiv
_atom_site_adp_type
_atom_site_occupancy
_atom_site_site_symmetry_order
_atom_site_calc_flag
_atom_site_refinement_flags_posn
_atom_site_refinement_flags_adp
_atom_site_refinement_flags_occupancy
_atom_site_disorder_assembly
_atom_site_disorder_group
Br1 Br 0.66184(2) 0.77778(2) 0.43404(2) 0.02623(7) Uani 1 1 d . . . . .
Si1 Si 0.72219(3) 0.70826(2) 0.52604(3) 0.02160(12) Uani 1 1 d . . . . .
N1 N 0.85949(10) 0.72248(8) 0.46350(10) 0.0243(4) Uani 1 1 d . . . . .
C1 C 0.80216(12) 0.69770(9) 0.47574(11) 0.0214(4) Uani 1 1 d . . . . .
Br2 Br 0.81868(9) 0.56179(6) 0.50813(7) 0.02369(19) Uani 0.853(10) 1 d D . P A 1
Si2 Si 0.75698(3) 0.62820(3) 0.42692(3) 0.02328(13) Uani 1 1 d D . . . .
N2 N 0.59994(11) 0.63496(9) 0.46359(11) 0.0299(4) Uani 1 1 d . . . . .
C2 C 0.89090(13) 0.77799(10) 0.49854(13) 0.0289(5) Uani 1 1 d . . . . .
N3 N 0.76689(10) 0.66992(8) 0.62899(10) 0.0218(4) Uani 1 1 d . . . . .
C3 C 0.87405(17) 0.82147(12) 0.43411(15) 0.0409(6) Uani 1 1 d . . . . .
H3A H 0.895471 0.807840 0.393580 0.061 Uiso 1 1 calc R U . . .
H3B H 0.897374 0.858305 0.453162 0.061 Uiso 1 1 calc R U . . .
H3C H 0.818478 0.826219 0.414133 0.061 Uiso 1 1 calc R U . . .
N4 N 0.68884(10) 0.74183(8) 0.60117(10) 0.0211(4) Uani 1 1 d . . . . .
C4 C 0.97710(14) 0.76845(12) 0.52774(16) 0.0394(6) Uani 1 1 d . . . . .
H4A H 0.987564 0.740238 0.568898 0.059 Uiso 1 1 calc R U . . .
H4B H 1.002341 0.804687 0.546768 0.059 Uiso 1 1 calc R U . . .
H4C H 0.996817 0.754276 0.486342 0.059 Uiso 1 1 calc R U . . .
N5 N 0.77401(10) 0.61573(8) 0.33739(10) 0.0228(4) Uani 1 1 d . . . . .
C5 C 0.85923(14) 0.79887(11) 0.56236(13) 0.0308(5) Uani 1 1 d . . . . .
H5A H 0.804945 0.808705 0.541965 0.046 Uiso 1 1 calc R U . . .
H5B H 0.887787 0.832810 0.585888 0.046 Uiso 1 1 calc R U . . .
H5C H 0.864488 0.768590 0.600478 0.046 Uiso 1 1 calc R U . . .
N6 N 0.70091(11) 0.53528(8) 0.32374(10) 0.0240(4) Uani 1 1 d . . . . .
C6 C 0.66977(12) 0.64551(10) 0.46646(12) 0.0263(5) Uani 1 1 d . . . . .
C7 C 0.54720(12) 0.60186(11) 0.40252(13) 0.0293(5) Uani 1 1 d . . . . .
C8 C 0.55061(16) 0.62669(13) 0.32600(15) 0.0429(6) Uani 1 1 d . . . . .
H8A H 0.541792 0.668104 0.325579 0.064 Uiso 1 1 calc R U . . .
H8B H 0.511018 0.608697 0.285077 0.064 Uiso 1 1 calc R U . . .
H8C H 0.601194 0.619142 0.318457 0.064 Uiso 1 1 calc R U . . .
C9 C 0.56722(15) 0.53779(11) 0.40819(15) 0.0370(6) Uani 1 1 d . . . . .
H9A H 0.621752 0.532907 0.411627 0.056 Uiso 1 1 calc R U . . .
H9B H 0.536338 0.517950 0.363014 0.056 Uiso 1 1 calc R U . . .
H9C H 0.556349 0.521653 0.453541 0.056 Uiso 1 1 calc R U . . .
C10 C 0.46762(15) 0.60931(13) 0.41241(19) 0.0480(7) Uani 1 1 d . . . . .
H10A H 0.467774 0.598207 0.464038 0.072 Uiso 1 1 calc R U . . .
H10B H 0.431468 0.585080 0.375776 0.072 Uiso 1 1 calc R U . . .
H10C H 0.452058 0.649483 0.403812 0.072 Uiso 1 1 calc R U . . .
C11 C 0.80195(12) 0.62000(9) 0.67005(12) 0.0233(4) Uani 1 1 d . . . . .
C12 C 0.88245(12) 0.61602(9) 0.69182(12) 0.0243(4) Uani 1 1 d . . . . .
C13 C 0.91598(14) 0.57107(11) 0.73890(14) 0.0325(5) Uani 1 1 d . . . . .
H13 H 0.970257 0.567824 0.754550 0.039 Uiso 1 1 calc R U . . .
C14 C 0.87205(15) 0.53101(11) 0.76344(17) 0.0418(6) Uani 1 1 d . . . . .
H14 H 0.896068 0.501481 0.797290 0.050 Uiso 1 1 calc R U . . .
C15 C 0.79327(15) 0.53403(11) 0.73866(16) 0.0390(6) Uani 1 1 d . . . . .
H15 H 0.763449 0.505501 0.754274 0.047 Uiso 1 1 calc R U . . .
C16 C 0.75627(13) 0.57810(10) 0.69111(14) 0.0296(5) Uani 1 1 d . . . . .
C17 C 0.66938(14) 0.57627(11) 0.66322(15) 0.0354(6) Uani 1 1 d . . . . .
H17 H 0.651386 0.612922 0.635943 0.043 Uiso 1 1 calc R U . . .
C18 C 0.63062(16) 0.56993(13) 0.72775(18) 0.0462(7) Uani 1 1 d . . . . .
H18A H 0.642817 0.532260 0.751542 0.069 Uiso 1 1 calc R U . . .
H18B H 0.574966 0.573582 0.707113 0.069 Uiso 1 1 calc R U . . .
H18C H 0.649396 0.599912 0.765699 0.069 Uiso 1 1 calc R U . . .
C19 C 0.64602(16) 0.52713(13) 0.60657(17) 0.0479(7) Uani 1 1 d . . . . .
H19A H 0.669847 0.532429 0.565023 0.072 Uiso 1 1 calc R U . . .
H19B H 0.590119 0.526716 0.586118 0.072 Uiso 1 1 calc R U . . .
H19C H 0.663095 0.490719 0.632214 0.072 Uiso 1 1 calc R U . . .
C20 C 0.93337(12) 0.65992(10) 0.66859(12) 0.0250(4) Uani 1 1 d . . . . .
H20 H 0.903163 0.677934 0.620128 0.030 Uiso 1 1 calc R U . . .
C21 C 0.95669(14) 0.70753(11) 0.72834(13) 0.0326(5) Uani 1 1 d . . . . .
H21A H 0.910611 0.726509 0.734639 0.049 Uiso 1 1 calc R U . . .
H21B H 0.988873 0.735587 0.711658 0.049 Uiso 1 1 calc R U . . .
H21C H 0.985476 0.690856 0.776841 0.049 Uiso 1 1 calc R U . . .
C22 C 1.00519(13) 0.63253(12) 0.65403(14) 0.0359(6) Uani 1 1 d . . . . .
H22A H 1.039244 0.619043 0.702137 0.054 Uiso 1 1 calc R U . . .
H22B H 1.032093 0.660994 0.631468 0.054 Uiso 1 1 calc R U . . .
H22C H 0.989999 0.600114 0.619200 0.054 Uiso 1 1 calc R U . . .
C23 C 0.72471(11) 0.70499(9) 0.65730(12) 0.0217(4) Uani 1 1 d . . . . .
C24 C 0.71472(12) 0.70462(9) 0.73449(12) 0.0233(4) Uani 1 1 d . . . . .
C25 C 0.64434(12) 0.71878(10) 0.74740(13) 0.0262(5) Uani 1 1 d . . . . .
H25 H 0.601807 0.728029 0.705756 0.031 Uiso 1 1 calc R U . . .
C26 C 0.63617(13) 0.71942(10) 0.82030(13) 0.0286(5) Uani 1 1 d . . . . .
H26 H 0.587671 0.728519 0.827755 0.034 Uiso 1 1 calc R U . . .
C27 C 0.69739(13) 0.70703(11) 0.88307(13) 0.0297(5) Uani 1 1 d . . . . .
C28 C 0.76643(13) 0.69102(11) 0.86928(13) 0.0299(5) Uani 1 1 d . . . . .
H28 H 0.808503 0.680738 0.910851 0.036 Uiso 1 1 calc R U . . .
C29 C 0.77528(13) 0.68971(10) 0.79667(13) 0.0279(5) Uani 1 1 d . . . . .
H29 H 0.823051 0.678554 0.789111 0.033 Uiso 1 1 calc R U . . .
C30 C 0.68765(14) 0.71014(11) 0.96340(13) 0.0330(5) Uani 1 1 d . . . . .
C31 C 0.64878(16) 0.76671(12) 0.97313(15) 0.0392(6) Uani 1 1 d . . . . .
H31A H 0.679192 0.798722 0.962427 0.059 Uiso 1 1 calc R U . . .
H31B H 0.644958 0.769742 1.025330 0.059 Uiso 1 1 calc R U . . .
H31C H 0.597305 0.767881 0.937855 0.059 Uiso 1 1 calc R U . . .
C32 C 0.63819(18) 0.65914(12) 0.97385(16) 0.0433(6) Uani 1 1 d . . . . .
H32A H 0.589104 0.660228 0.934614 0.065 Uiso 1 1 calc R U . . .
H32B H 0.628942 0.661259 1.024049 0.065 Uiso 1 1 calc R U . . .
H32C H 0.664929 0.623359 0.969550 0.065 Uiso 1 1 calc R U . . .
C33 C 0.76494(16) 0.70923(15) 1.02379(15) 0.0474(7) Uani 1 1 d . . . . .
H33A H 0.790510 0.672540 1.021697 0.071 Uiso 1 1 calc R U . . .
H33B H 0.756661 0.714084 1.074107 0.071 Uiso 1 1 calc R U . . .
H33C H 0.797151 0.740496 1.014240 0.071 Uiso 1 1 calc R U . . .
C34 C 0.64728(12) 0.79215(9) 0.61367(11) 0.0205(4) Uani 1 1 d . . . . .
C35 C 0.56797(12) 0.79559(9) 0.57967(11) 0.0225(4) Uani 1 1 d . . . . .
C36 C 0.52763(13) 0.84156(10) 0.59825(13) 0.0289(5) Uani 1 1 d . . . . .
H36 H 0.473991 0.844355 0.575497 0.035 Uiso 1 1 calc R U . . .
C37 C 0.56390(14) 0.88323(10) 0.64908(14) 0.0322(5) Uani 1 1 d . . . . .
H37 H 0.535376 0.914037 0.661603 0.039 Uiso 1 1 calc R U . . .
C38 C 0.64170(14) 0.87958(10) 0.68131(13) 0.0294(5) Uani 1 1 d . . . . .
H38 H 0.666431 0.908621 0.715618 0.035 Uiso 1 1 calc R U . . .
C39 C 0.68536(12) 0.83478(9) 0.66532(12) 0.0234(4) Uani 1 1 d . . . . .
C40 C 0.77008(13) 0.83463(10) 0.70767(13) 0.0285(5) Uani 1 1 d . . . . .
H40 H 0.793921 0.799173 0.693594 0.034 Uiso 1 1 calc R U . . .
C41 C 0.81173(14) 0.88675(11) 0.68711(14) 0.0327(5) Uani 1 1 d . . . . .
H41A H 0.804027 0.887910 0.632056 0.049 Uiso 1 1 calc R U . . .
H41B H 0.866651 0.883889 0.712593 0.049 Uiso 1 1 calc R U . . .
H41C H 0.791141 0.921787 0.703519 0.049 Uiso 1 1 calc R U . . .
C42 C 0.78144(15) 0.83454(12) 0.79388(13) 0.0384(6) Uani 1 1 d . . . . .
H42A H 0.767202 0.872037 0.809853 0.058 Uiso 1 1 calc R U . . .
H42B H 0.835328 0.826631 0.819714 0.058 Uiso 1 1 calc R U . . .
H42C H 0.749043 0.804892 0.807081 0.058 Uiso 1 1 calc R U . . .
C43 C 0.52186(12) 0.74993(10) 0.52698(12) 0.0277(5) Uani 1 1 d . . . . .
H43 H 0.558675 0.723470 0.512168 0.033 Uiso 1 1 calc R U . . .
C44 C 0.47364(15) 0.71476(12) 0.56777(15) 0.0386(6) Uani 1 1 d . . . . .
H44A H 0.507659 0.694209 0.610507 0.058 Uiso 1 1 calc R U . . .
H44B H 0.442262 0.687176 0.532248 0.058 Uiso 1 1 calc R U . . .
H44C H 0.440203 0.740438 0.586618 0.058 Uiso 1 1 calc R U . . .
C45 C 0.47118(14) 0.77735(13) 0.45483(14) 0.0383(6) Uani 1 1 d . . . . .
H45A H 0.432648 0.801750 0.467847 0.057 Uiso 1 1 calc R U . . .
H45B H 0.445476 0.747287 0.419721 0.057 Uiso 1 1 calc R U . . .
H45C H 0.502942 0.800583 0.430693 0.057 Uiso 1 1 calc R U . . .
C46 C 0.82622(12) 0.65320(9) 0.31213(11) 0.0235(4) Uani 1 1 d . . . . .
C47 C 0.90296(13) 0.63700(10) 0.32287(12) 0.0271(5) Uani 1 1 d . . . . .
C48 C 0.94927(14) 0.67177(11) 0.29164(13) 0.0321(5) Uani 1 1 d . . . . .
H48 H 1.001224 0.661360 0.297514 0.039 Uiso 1 1 calc R U . . .
C49 C 0.92079(15) 0.72076(11) 0.25258(14) 0.0350(5) Uani 1 1 d . . . . .
H49 H 0.952701 0.743307 0.230526 0.042 Uiso 1 1 calc R U . . .
C50 C 0.84580(14) 0.73749(11) 0.24517(13) 0.0309(5) Uani 1 1 d . . . . .
H50 H 0.827465 0.772142 0.219413 0.037 Uiso 1 1 calc R U . . .
C51 C 0.79694(13) 0.70466(10) 0.27462(11) 0.0260(5) Uani 1 1 d . . . . .
C52 C 0.71493(14) 0.72389(10) 0.26641(12) 0.0278(5) Uani 1 1 d . . . . .
H52 H 0.702432 0.714354 0.314911 0.033 Uiso 1 1 calc R U . . .
C53 C 0.65731(14) 0.69227(11) 0.20262(14) 0.0345(5) Uani 1 1 d . . . . .
H53A H 0.666845 0.701798 0.153884 0.052 Uiso 1 1 calc R U . . .
H53B H 0.605150 0.703854 0.201843 0.052 Uiso 1 1 calc R U . . .
H53C H 0.663006 0.650900 0.211223 0.052 Uiso 1 1 calc R U . . .
C54 C 0.70277(16) 0.78833(11) 0.25350(15) 0.0382(6) Uani 1 1 d . . . . .
H54A H 0.741409 0.809215 0.292199 0.057 Uiso 1 1 calc R U . . .
H54B H 0.651474 0.798746 0.256961 0.057 Uiso 1 1 calc R U . . .
H54C H 0.707656 0.798302 0.203057 0.057 Uiso 1 1 calc R U . . .
C55 C 0.93818(14) 0.58448(10) 0.36785(13) 0.0303(5) Uani 1 1 d . . . . .
H55 H 0.895629 0.560696 0.376836 0.036 Uiso 1 1 calc R U . . .
C56 C 0.98979(15) 0.60294(12) 0.44508(14) 0.0382(6) Uani 1 1 d . . . . .
H56A H 1.034084 0.623926 0.437875 0.057 Uiso 1 1 calc R U . . .
H56B H 1.007527 0.568984 0.476379 0.057 Uiso 1 1 calc R U . . .
H56C H 0.960815 0.627726 0.470461 0.057 Uiso 1 1 calc R U . . .
C57 C 0.98315(16) 0.54743(12) 0.32586(17) 0.0413(6) Uani 1 1 d . . . . .
H57A H 0.950561 0.538351 0.275053 0.062 Uiso 1 1 calc R U . . .
H57B H 0.999060 0.511860 0.354161 0.062 Uiso 1 1 calc R U . . .
H57C H 1.028605 0.568367 0.321510 0.062 Uiso 1 1 calc R U . . .
C58 C 0.74871(13) 0.56391(9) 0.29840(12) 0.0232(4) Uani 1 1 d . . . . .
C59 C 0.78103(13) 0.54483(10) 0.23463(12) 0.0256(4) Uani 1 1 d . . . . .
C60 C 0.79043(14) 0.58057(10) 0.17692(12) 0.0295(5) Uani 1 1 d . . . . .
H60 H 0.778059 0.620060 0.177561 0.035 Uiso 1 1 calc R U . . .
C61 C 0.81771(15) 0.55913(11) 0.11839(13) 0.0318(5) Uani 1 1 d . . . . .
H61 H 0.824163 0.584603 0.080170 0.038 Uiso 1 1 calc R U . . .
C62 C 0.83580(14) 0.50172(11) 0.11403(13) 0.0303(5) Uani 1 1 d . . . . .
C63 C 0.82628(14) 0.46601(10) 0.17215(13) 0.0311(5) Uani 1 1 d . . . . .
H63 H 0.838349 0.426479 0.171248 0.037 Uiso 1 1 calc R U . . .
C64 C 0.79960(13) 0.48710(10) 0.23105(13) 0.0279(5) Uani 1 1 d . . . . .
H64 H 0.793870 0.461753 0.269686 0.034 Uiso 1 1 calc R U . . .
C65 C 0.86087(15) 0.47686(11) 0.04719(14) 0.0350(5) Uani 1 1 d . . . . .
C66 C 0.8788(2) 0.52294(14) -0.00414(18) 0.0571(8) Uani 1 1 d . . . . .
H66A H 0.896709 0.504931 -0.044496 0.086 Uiso 1 1 calc R U . . .
H66B H 0.918746 0.548339 0.025707 0.086 Uiso 1 1 calc R U . . .
H66C H 0.832339 0.545226 -0.026711 0.086 Uiso 1 1 calc R U . . .
C67 C 0.93338(17) 0.43952(15) 0.07592(17) 0.0498(7) Uani 1 1 d . . . . .
H67A H 0.922853 0.408564 0.107777 0.075 Uiso 1 1 calc R U . . .
H67B H 0.975544 0.463188 0.105726 0.075 Uiso 1 1 calc R U . . .
H67C H 0.947727 0.423131 0.032476 0.075 Uiso 1 1 calc R U . . .
C68 C 0.79664(17) 0.43865(14) 0.00156(16) 0.0468(7) Uani 1 1 d . . . . .
H68A H 0.786482 0.408147 0.034261 0.070 Uiso 1 1 calc R U . . .
H68B H 0.811988 0.421662 -0.040986 0.070 Uiso 1 1 calc R U . . .
H68C H 0.750140 0.461550 -0.017958 0.070 Uiso 1 1 calc R U . . .
C69 C 0.66239(12) 0.48415(10) 0.29227(12) 0.0243(4) Uani 1 1 d . . . . .
C70 C 0.67074(13) 0.43612(10) 0.34054(13) 0.0263(5) Uani 1 1 d . . . . .
C71 C 0.62825(14) 0.38697(10) 0.31504(14) 0.0332(5) Uani 1 1 d . . . . .
H71 H 0.634423 0.354538 0.347443 0.040 Uiso 1 1 calc R U . . .
C72 C 0.57725(15) 0.38419(12) 0.24363(15) 0.0387(6) Uani 1 1 d . . . . .
H72 H 0.548776 0.350243 0.226964 0.046 Uiso 1 1 calc R U . . .
C73 C 0.56837(14) 0.43142(11) 0.19704(14) 0.0356(6) Uani 1 1 d . . . . .
H73 H 0.533089 0.429514 0.148092 0.043 Uiso 1 1 calc R U . . .
C74 C 0.60933(13) 0.48190(10) 0.21919(13) 0.0296(5) Uani 1 1 d . . . . .
C75 C 0.59257(16) 0.53097(12) 0.16315(14) 0.0394(6) Uani 1 1 d . . . . .
H75 H 0.623516 0.564818 0.187284 0.047 Uiso 1 1 calc R U . . .
C76 C 0.61458(18) 0.51626(13) 0.09030(15) 0.0466(7) Uani 1 1 d . . . . .
H76A H 0.668136 0.503636 0.103215 0.070 Uiso 1 1 calc R U . . .
H76B H 0.608306 0.550226 0.057777 0.070 Uiso 1 1 calc R U . . .
H76C H 0.581369 0.485501 0.063328 0.070 Uiso 1 1 calc R U . . .
C77 C 0.5070(2) 0.54774(15) 0.14213(19) 0.0600(9) Uani 1 1 d . . . . .
H77A H 0.476256 0.516910 0.112416 0.090 Uiso 1 1 calc R U . . .
H77B H 0.499323 0.583029 0.112059 0.090 Uiso 1 1 calc R U . . .
H77C H 0.491185 0.553928 0.188573 0.090 Uiso 1 1 calc R U . . .
C78 C 0.72475(14) 0.43738(10) 0.41996(13) 0.0302(5) Uani 1 1 d . . . . .
H78 H 0.730148 0.478437 0.436019 0.036 Uiso 1 1 calc R U . . .
C79 C 0.69497(17) 0.40553(12) 0.47856(15) 0.0411(6) Uani 1 1 d . . . . .
H79A H 0.642126 0.417411 0.474343 0.062 Uiso 1 1 calc R U . . .
H79B H 0.727320 0.414423 0.529531 0.062 Uiso 1 1 calc R U . . .
H79C H 0.696266 0.364223 0.469564 0.062 Uiso 1 1 calc R U . . .
C80 C 0.80440(16) 0.41640(15) 0.42197(16) 0.0496(7) Uani 1 1 d . . . . .
H80A H 0.801219 0.377249 0.402104 0.074 Uiso 1 1 calc R U . . .
H80B H 0.836840 0.416874 0.474399 0.074 Uiso 1 1 calc R U . . .
H80C H 0.826637 0.441512 0.390708 0.074 Uiso 1 1 calc R U . . .
Br2A Br 0.8395(9) 0.5600(4) 0.5060(5) 0.0379(16) Uani 0.147(10) 1 d D . P A 2

loop_
_atom_site_aniso_label
_atom_site_aniso_U_11
_atom_site_aniso_U_22
_atom_site_aniso_U_33
_atom_site_aniso_U_23
_atom_site_aniso_U_13
_atom_site_aniso_U_12
Br1 0.02868(12) 0.02505(13) 0.02599(12) 0.00368(9) 0.00922(9) 0.00250(9)
Si1 0.0214(3) 0.0183(3) 0.0270(3) -0.0007(2) 0.0100(2) -0.0011(2)
N1 0.0260(9) 0.0228(10) 0.0251(9) -0.0025(7) 0.0087(7) -0.0025(7)
C1 0.0250(10) 0.0204(11) 0.0198(9) -0.0003(8) 0.0077(8) 0.0015(8)
Br2 0.0260(4) 0.0212(2) 0.0225(2) 0.00023(14) 0.0043(2) 0.0011(3)
Si2 0.0300(3) 0.0197(3) 0.0206(3) -0.0018(2) 0.0077(2) -0.0037(2)
N2 0.0283(10) 0.0285(11) 0.0331(10) -0.0021(8) 0.0086(8) -0.0019(8)
C2 0.0296(12) 0.0276(12) 0.0315(11) -0.0069(9) 0.0119(9) -0.0093(9)
N3 0.0204(8) 0.0197(9) 0.0260(9) 0.0034(7) 0.0075(7) 0.0009(7)
C3 0.0542(16) 0.0328(14) 0.0389(13) 0.0008(11) 0.0180(12) -0.0129(12)
N4 0.0223(8) 0.0197(9) 0.0231(8) 0.0025(7) 0.0091(7) 0.0026(7)
C4 0.0268(12) 0.0462(16) 0.0469(14) -0.0127(12) 0.0129(11) -0.0128(11)
N5 0.0301(9) 0.0171(9) 0.0218(8) -0.0013(7) 0.0082(7) -0.0021(7)
C5 0.0314(12) 0.0287(12) 0.0335(12) -0.0082(10) 0.0111(10) -0.0082(10)
N6 0.0318(10) 0.0179(9) 0.0231(8) -0.0003(7) 0.0090(7) 0.0003(7)
C6 0.0251(11) 0.0243(12) 0.0274(10) 0.0043(9) 0.0037(9) -0.0008(9)
C7 0.0204(10) 0.0318(13) 0.0335(11) -0.0052(10) 0.0037(9) -0.0054(9)
C8 0.0411(14) 0.0433(16) 0.0367(13) -0.0034(12) -0.0021(11) -0.0029(12)
C9 0.0358(13) 0.0339(14) 0.0431(14) -0.0079(11) 0.0138(11) -0.0049(11)
C10 0.0274(13) 0.0436(16) 0.0708(19) -0.0193(14) 0.0097(13) -0.0052(11)
C11 0.0247(10) 0.0174(11) 0.0274(10) 0.0016(8) 0.0065(8) 0.0031(8)
C12 0.0237(10) 0.0219(11) 0.0266(10) -0.0019(9) 0.0053(8) 0.0025(8)
C13 0.0267(11) 0.0285(13) 0.0388(13) 0.0046(10) 0.0032(10) 0.0047(9)
C14 0.0376(14) 0.0274(14) 0.0549(16) 0.0159(12) 0.0034(12) 0.0061(11)
C15 0.0362(13) 0.0259(13) 0.0523(15) 0.0154(11) 0.0075(11) -0.0023(10)
C16 0.0281(11) 0.0232(12) 0.0371(12) 0.0032(10) 0.0081(9) -0.0014(9)
C17 0.0269(12) 0.0313(13) 0.0468(14) 0.0120(11) 0.0080(10) -0.0054(10)
C18 0.0367(14) 0.0443(16) 0.0623(18) 0.0163(14) 0.0213(13) -0.0041(12)
C19 0.0392(15) 0.0456(17) 0.0546(16) 0.0055(13) 0.0055(13) -0.0162(12)
C20 0.0210(10) 0.0279(12) 0.0252(10) -0.0015(9) 0.0049(8) -0.0001(8)
C21 0.0328(12) 0.0338(14) 0.0325(12) -0.0053(10) 0.0109(10) -0.0085(10)
C22 0.0254(11) 0.0463(16) 0.0371(12) -0.0027(11) 0.0105(10) 0.0023(10)
C23 0.0181(9) 0.0204(11) 0.0266(10) 0.0032(8) 0.0061(8) -0.0028(8)
C24 0.0238(10) 0.0223(11) 0.0254(10) 0.0051(8) 0.0097(8) 0.0011(8)
C25 0.0231(11) 0.0270(12) 0.0291(11) 0.0064(9) 0.0081(9) 0.0040(9)
C26 0.0238(11) 0.0326(13) 0.0325(11) 0.0066(10) 0.0128(9) 0.0040(9)
C27 0.0304(12) 0.0323(13) 0.0291(11) 0.0073(10) 0.0125(9) 0.0021(9)
C28 0.0240(11) 0.0387(14) 0.0266(11) 0.0094(10) 0.0060(9) 0.0034(9)
C29 0.0228(10) 0.0307(13) 0.0317(11) 0.0063(10) 0.0101(9) 0.0033(9)
C30 0.0322(12) 0.0423(15) 0.0268(11) 0.0065(10) 0.0120(10) 0.0019(10)
C31 0.0432(14) 0.0428(16) 0.0353(13) -0.0023(11) 0.0172(11) -0.0059(12)
C32 0.0599(17) 0.0395(16) 0.0397(14) 0.0051(12) 0.0292(13) 0.0001(13)
C33 0.0431(15) 0.072(2) 0.0272(12) 0.0053(13) 0.0108(11) 0.0016(14)
C34 0.0234(10) 0.0184(10) 0.0208(9) 0.0028(8) 0.0080(8) 0.0018(8)
C35 0.0239(10) 0.0223(11) 0.0221(10) -0.0005(8) 0.0074(8) -0.0002(8)
C36 0.0239(11) 0.0295(12) 0.0326(11) -0.0010(10) 0.0067(9) 0.0039(9)
C37 0.0348(12) 0.0232(12) 0.0411(13) -0.0064(10) 0.0144(10) 0.0049(10)
C38 0.0350(12) 0.0231(12) 0.0313(11) -0.0070(9) 0.0112(10) -0.0052(9)
C39 0.0261(11) 0.0214(11) 0.0229(10) 0.0014(8) 0.0071(8) -0.0017(8)
C40 0.0270(11) 0.0292(12) 0.0273(11) -0.0017(9) 0.0040(9) -0.0025(9)
C41 0.0290(12) 0.0317(13) 0.0372(12) -0.0046(10) 0.0087(10) -0.0047(10)
C42 0.0407(14) 0.0425(15) 0.0266(12) -0.0015(11) -0.0001(10) -0.0050(11)
C43 0.0221(10) 0.0326(13) 0.0282(11) -0.0072(10) 0.0063(9) -0.0021(9)
C44 0.0343(13) 0.0446(16) 0.0387(13) -0.0120(12) 0.0131(11) -0.0130(11)
C45 0.0260(12) 0.0536(17) 0.0311(12) -0.0090(11) 0.0009(10) 0.0025(11)
C46 0.0304(11) 0.0202(11) 0.0197(9) -0.0037(8) 0.0069(8) -0.0030(9)
C47 0.0357(12) 0.0220(11) 0.0225(10) -0.0052(9) 0.0059(9) -0.0036(9)
C48 0.0322(12) 0.0342(14) 0.0310(11) -0.0040(10) 0.0102(10) -0.0050(10)
C49 0.0398(13) 0.0344(14) 0.0323(12) 0.0008(10) 0.0126(10) -0.0110(11)
C50 0.0413(13) 0.0258(12) 0.0241(11) 0.0025(9) 0.0066(10) -0.0056(10)
C51 0.0371(12) 0.0221(11) 0.0176(9) -0.0021(8) 0.0055(9) -0.0028(9)
C52 0.0382(12) 0.0249(12) 0.0206(10) 0.0015(9) 0.0086(9) 0.0034(9)
C53 0.0313(12) 0.0350(14) 0.0368(12) -0.0019(11) 0.0086(10) 0.0008(10)
C54 0.0459(15) 0.0284(13) 0.0362(13) 0.0052(10) 0.0038(11) 0.0055(11)
C55 0.0301(12) 0.0265(12) 0.0333(12) -0.0009(10) 0.0071(9) 0.0002(9)
C56 0.0368(13) 0.0391(15) 0.0345(12) 0.0023(11) 0.0024(10) 0.0024(11)
C57 0.0384(14) 0.0350(14) 0.0525(16) -0.0023(12) 0.0161(12) 0.0054(11)
C58 0.0300(11) 0.0181(11) 0.0205(10) -0.0008(8) 0.0051(8) 0.0017(8)
C59 0.0300(11) 0.0247(12) 0.0230(10) -0.0044(9) 0.0087(9) -0.0041(9)
C60 0.0401(13) 0.0234(12) 0.0252(11) -0.0039(9) 0.0091(9) -0.0035(10)
C61 0.0437(14) 0.0291(13) 0.0247(11) -0.0024(9) 0.0130(10) -0.0076(10)
C62 0.0357(12) 0.0296(13) 0.0276(11) -0.0077(10) 0.0123(9) -0.0062(10)
C63 0.0369(13) 0.0245(12) 0.0340(12) -0.0059(10) 0.0131(10) -0.0013(10)
C64 0.0326(12) 0.0252(12) 0.0268(11) -0.0007(9) 0.0095(9) -0.0014(9)
C65 0.0394(13) 0.0383(14) 0.0306(12) -0.0106(10) 0.0150(10) -0.0049(11)
C66 0.088(2) 0.0503(19) 0.0468(16) -0.0096(14) 0.0424(17) -0.0098(17)
C67 0.0414(15) 0.071(2) 0.0407(14) -0.0111(14) 0.0173(12) 0.0054(14)
C68 0.0472(16) 0.0530(18) 0.0396(14) -0.0216(13) 0.0108(12) -0.0040(13)
C69 0.0245(10) 0.0234(11) 0.0276(10) -0.0039(9) 0.0114(9) -0.0001(8)
C70 0.0278(11) 0.0218(11) 0.0324(11) -0.0028(9) 0.0135(9) -0.0006(9)
C71 0.0396(13) 0.0230(12) 0.0389(13) -0.0015(10) 0.0143(11) -0.0050(10)
C72 0.0399(14) 0.0313(14) 0.0445(14) -0.0083(11) 0.0111(11) -0.0124(11)
C73 0.0329(12) 0.0363(14) 0.0345(12) -0.0093(11) 0.0039(10) -0.0037(10)
C74 0.0305(11) 0.0281(12) 0.0306(11) -0.0042(10) 0.0090(9) 0.0023(9)
C75 0.0472(15) 0.0305(14) 0.0325(12) -0.0011(10) -0.0025(11) 0.0001(11)
C76 0.0563(17) 0.0477(17) 0.0309(13) 0.0022(12) 0.0039(12) -0.0126(14)
C77 0.063(2) 0.055(2) 0.0500(17) -0.0055(15) -0.0064(15) 0.0199(16)
C78 0.0364(13) 0.0209(12) 0.0328(12) 0.0025(9) 0.0084(10) -0.0023(9)
C79 0.0502(16) 0.0393(15) 0.0371(13) 0.0025(11) 0.0174(12) 0.0007(12)
C80 0.0364(14) 0.072(2) 0.0403(14) 0.0120(14) 0.0101(12) 0.0076(14)
Br2A 0.056(4) 0.0262(16) 0.0300(13) 0.0022(10) 0.009(3) -0.006(2)

loop_
_atom_type_symbol
_atom_type_description
_atom_type_scat_dispersion_real
_atom_type_scat_dispersion_imag
_atom_type_scat_source
C C 0.0181 0.0091 'International Tables Vol C Tables 4.2.6.8 and 6.1.1.4'
H H 0.0000 0.0000 'International Tables Vol C Tables 4.2.6.8 and 6.1.1.4'
N N 0.0311 0.0180 'International Tables Vol C Tables 4.2.6.8 and 6.1.1.4'
Si Si 0.2541 0.3302 'International Tables Vol C Tables 4.2.6.8 and 6.1.1.4'
Br Br -0.6763 1.2805 'International Tables Vol C Tables 4.2.6.8 and 6.1.1.4'

loop_
_geom_angle_atom_site_label_1
_geom_angle_atom_site_label_2
_geom_angle_atom_site_label_3
_geom_angle
_geom_angle_site_symmetry_1
_geom_angle_site_symmetry_3
_geom_angle_publ_flag
N4 Si1 C6 122.90(9) . . ?
N4 Si1 C1 149.31(9) . . ?
C6 Si1 C1 87.19(9) . . ?
N4 Si1 N3 67.79(8) . . ?
C6 Si1 N3 101.57(9) . . ?
C1 Si1 N3 102.91(8) . . ?
N4 Si1 Br1 93.32(6) . . ?
C6 Si1 Br1 93.30(7) . . ?
C1 Si1 Br1 90.53(6) . . ?
N3 Si1 Br1 160.31(6) . . ?
N4 Si1 C23 34.45(8) . . ?
C6 Si1 C23 114.72(9) . . ?
C1 Si1 C23 131.53(8) . . ?
N3 Si1 C23 33.43(7) . . ?
Br1 Si1 C23 127.74(6) . . ?
N4 Si1 Si2 163.20(6) . . ?
C6 Si1 Si2 44.25(7) . . ?
C1 Si1 Si2 43.45(6) . . ?
N3 Si1 Si2 101.73(6) . . ?
Br1 Si1 Si2 97.92(2) . . ?
C23 Si1 Si2 133.26(6) . . ?
C1 N1 C2 124.01(18) . . ?
N1 C1 Si2 124.81(16) . . ?
N1 C1 Si1 141.89(17) . . ?
Si2 C1 Si1 92.84(9) . . ?
N5 Si2 C1 114.13(9) . . ?
N5 Si2 C6 137.71(9) . . ?
C1 Si2 C6 86.45(9) . . ?
N5 Si2 Br2 108.71(7) . . ?
C1 Si2 Br2 101.78(8) . . ?
C6 Si2 Br2 101.91(8) . . ?
N5 Si2 Br2A 102.3(4) . . ?
C1 Si2 Br2A 99.4(3) . . ?
C6 Si2 Br2A 110.5(4) . . ?
N5 Si2 Si1 146.86(7) . . ?
C1 Si2 Si1 43.71(6) . . ?
C6 Si2 Si1 43.25(7) . . ?
Br2 Si2 Si1 101.13(4) . . ?
Br2A Si2 Si1 105.5(3) . . ?
C6 N2 C7 124.2(2) . . ?
N1 C2 C5 115.56(18) . . ?
N1 C2 C3 105.90(19) . . ?
C5 C2 C3 110.2(2) . . ?
N1 C2 C4 105.02(19) . . ?
C5 C2 C4 110.1(2) . . ?
C3 C2 C4 109.8(2) . . ?
C23 N3 C11 121.24(18) . . ?
C23 N3 Si1 87.95(13) . . ?
C11 N3 Si1 147.65(15) . . ?
C2 C3 H3A 109.5 . . ?
C2 C3 H3B 109.5 . . ?
H3A C3 H3B 109.5 . . ?
C2 C3 H3C 109.5 . . ?
H3A C3 H3C 109.5 . . ?
H3B C3 H3C 109.5 . . ?
C23 N4 C34 123.73(17) . . ?
C23 N4 Si1 96.30(13) . . ?
C34 N4 Si1 139.66(14) . . ?
C2 C4 H4A 109.5 . . ?
C2 C4 H4B 109.5 . . ?
H4A C4 H4B 109.5 . . ?
C2 C4 H4C 109.5 . . ?
H4A C4 H4C 109.5 . . ?
H4B C4 H4C 109.5 . . ?
C58 N5 C46 120.21(17) . . ?
C58 N5 Si2 119.50(14) . . ?
C46 N5 Si2 119.20(14) . . ?
C2 C5 H5A 109.5 . . ?
C2 C5 H5B 109.5 . . ?
H5A C5 H5B 109.5 . . ?
C2 C5 H5C 109.5 . . ?
H5A C5 H5C 109.5 . . ?
H5B C5 H5C 109.5 . . ?
C58 N6 C69 126.74(18) . . ?
N2 C6 Si1 120.20(18) . . ?
N2 C6 Si2 147.03(19) . . ?
Si1 C6 Si2 92.50(10) . . ?
N2 C7 C10 106.9(2) . . ?
N2 C7 C8 108.38(19) . . ?
C10 C7 C8 110.1(2) . . ?
N2 C7 C9 111.49(19) . . ?
C10 C7 C9 108.6(2) . . ?
C8 C7 C9 111.2(2) . . ?
C7 C8 H8A 109.5 . . ?
C7 C8 H8B 109.5 . . ?
H8A C8 H8B 109.5 . . ?
C7 C8 H8C 109.5 . . ?
H8A C8 H8C 109.5 . . ?
H8B C8 H8C 109.5 . . ?
C7 C9 H9A 109.5 . . ?
C7 C9 H9B 109.5 . . ?
H9A C9 H9B 109.5 . . ?
C7 C9 H9C 109.5 . . ?
H9A C9 H9C 109.5 . . ?
H9B C9 H9C 109.5 . . ?
C7 C10 H10A 109.5 . . ?
C7 C10 H10B 109.5 . . ?
H10A C10 H10B 109.5 . . ?
C7 C10 H10C 109.5 . . ?
H10A C10 H10C 109.5 . . ?
H10B C10 H10C 109.5 . . ?
C16 C11 C12 121.4(2) . . ?
C16 C11 N3 119.97(19) . . ?
C12 C11 N3 118.56(19) . . ?
C13 C12 C11 118.0(2) . . ?
C13 C12 C20 119.2(2) . . ?
C11 C12 C20 122.66(19) . . ?
C14 C13 C12 121.4(2) . . ?
C14 C13 H13 119.3 . . ?
C12 C13 H13 119.3 . . ?
C15 C14 C13 119.7(2) . . ?
C15 C14 H14 120.1 . . ?
C13 C14 H14 120.1 . . ?
C14 C15 C16 121.5(2) . . ?
C14 C15 H15 119.3 . . ?
C16 C15 H15 119.3 . . ?
C15 C16 C11 117.8(2) . . ?
C15 C16 C17 117.8(2) . . ?
C11 C16 C17 124.3(2) . . ?
C16 C17 C19 108.6(2) . . ?
C16 C17 C18 113.2(2) . . ?
C19 C17 C18 110.5(2) . . ?
C16 C17 H17 108.1 . . ?
C19 C17 H17 108.1 . . ?
C18 C17 H17 108.1 . . ?
C17 C18 H18A 109.5 . . ?
C17 C18 H18B 109.5 . . ?
H18A C18 H18B 109.5 . . ?
C17 C18 H18C 109.5 . . ?
H18A C18 H18C 109.5 . . ?
H18B C18 H18C 109.5 . . ?
C17 C19 H19A 109.5 . . ?
C17 C19 H19B 109.5 . . ?
H19A C19 H19B 109.5 . . ?
C17 C19 H19C 109.5 . . ?
H19A C19 H19C 109.5 . . ?
H19B C19 H19C 109.5 . . ?
C12 C20 C21 111.09(18) . . ?
C12 C20 C22 112.12(19) . . ?
C21 C20 C22 110.06(19) . . ?
C12 C20 H20 107.8 . . ?
C21 C20 H20 107.8 . . ?
C22 C20 H20 107.8 . . ?
C20 C21 H21A 109.5 . . ?
C20 C21 H21B 109.5 . . ?
H21A C21 H21B 109.5 . . ?
C20 C21 H21C 109.5 . . ?
H21A C21 H21C 109.5 . . ?
H21B C21 H21C 109.5 . . ?
C20 C22 H22A 109.5 . . ?
C20 C22 H22B 109.5 . . ?
H22A C22 H22B 109.5 . . ?
C20 C22 H22C 109.5 . . ?
H22A C22 H22C 109.5 . . ?
H22B C22 H22C 109.5 . . ?
N3 C23 N4 107.69(18) . . ?
N3 C23 C24 127.55(19) . . ?
N4 C23 C24 124.73(19) . . ?
N3 C23 Si1 58.62(11) . . ?
N4 C23 Si1 49.25(10) . . ?
C24 C23 Si1 172.02(15) . . ?
C29 C24 C25 118.2(2) . . ?
C29 C24 C23 120.68(19) . . ?
C25 C24 C23 121.13(19) . . ?
C26 C25 C24 120.6(2) . . ?
C26 C25 H25 119.7 . . ?
C24 C25 H25 119.7 . . ?
C25 C26 C27 121.6(2) . . ?
C25 C26 H26 119.2 . . ?
C27 C26 H26 119.2 . . ?
C26 C27 C28 117.3(2) . . ?
C26 C27 C30 120.6(2) . . ?
C28 C27 C30 122.1(2) . . ?
C29 C28 C27 121.7(2) . . ?
C29 C28 H28 119.1 . . ?
C27 C28 H28 119.1 . . ?
C28 C29 C24 120.6(2) . . ?
C28 C29 H29 119.7 . . ?
C24 C29 H29 119.7 . . ?
C33 C30 C31 106.7(2) . . ?
C33 C30 C27 111.8(2) . . ?
C31 C30 C27 109.3(2) . . ?
C33 C30 C32 110.5(2) . . ?
C31 C30 C32 110.6(2) . . ?
C27 C30 C32 107.9(2) . . ?
C30 C31 H31A 109.5 . . ?
C30 C31 H31B 109.5 . . ?
H31A C31 H31B 109.5 . . ?
C30 C31 H31C 109.5 . . ?
H31A C31 H31C 109.5 . . ?
H31B C31 H31C 109.5 . . ?
C30 C32 H32A 109.5 . . ?
C30 C32 H32B 109.5 . . ?
H32A C32 H32B 109.5 . . ?
C30 C32 H32C 109.5 . . ?
H32A C32 H32C 109.5 . . ?
H32B C32 H32C 109.5 . . ?
C30 C33 H33A 109.5 . . ?
C30 C33 H33B 109.5 . . ?
H33A C33 H33B 109.5 . . ?
C30 C33 H33C 109.5 . . ?
H33A C33 H33C 109.5 . . ?
H33B C33 H33C 109.5 . . ?
C35 C34 C39 120.63(19) . . ?
C35 C34 N4 119.36(18) . . ?
C39 C34 N4 119.76(18) . . ?
C36 C35 C34 118.6(2) . . ?
C36 C35 C43 117.37(19) . . ?
C34 C35 C43 123.96(19) . . ?
C37 C36 C35 121.5(2) . . ?
C37 C36 H36 119.3 . . ?
C35 C36 H36 119.3 . . ?
C38 C37 C36 119.3(2) . . ?
C38 C37 H37 120.4 . . ?
C36 C37 H37 120.4 . . ?
C37 C38 C39 122.2(2) . . ?
C37 C38 H38 118.9 . . ?
C39 C38 H38 118.9 . . ?
C38 C39 C34 117.9(2) . . ?
C38 C39 C40 116.6(2) . . ?
C34 C39 C40 125.4(2) . . ?
C39 C40 C41 111.69(19) . . ?
C39 C40 C42 111.00(19) . . ?
C41 C40 C42 108.5(2) . . ?
C39 C40 H40 108.5 . . ?
C41 C40 H40 108.5 . . ?
C42 C40 H40 108.5 . . ?
C40 C41 H41A 109.5 . . ?
C40 C41 H41B 109.5 . . ?
H41A C41 H41B 109.5 . . ?
C40 C41 H41C 109.5 . . ?
H41A C41 H41C 109.5 . . ?
H41B C41 H41C 109.5 . . ?
C40 C42 H42A 109.5 . . ?
C40 C42 H42B 109.5 . . ?
H42A C42 H42B 109.5 . . ?
C40 C42 H42C 109.5 . . ?
H42A C42 H42C 109.5 . . ?
H42B C42 H42C 109.5 . . ?
C35 C43 C45 110.5(2) . . ?
C35 C43 C44 110.66(18) . . ?
C45 C43 C44 110.9(2) . . ?
C35 C43 H43 108.2 . . ?
C45 C43 H43 108.2 . . ?
C44 C43 H43 108.2 . . ?
C43 C44 H44A 109.5 . . ?
C43 C44 H44B 109.5 . . ?
H44A C44 H44B 109.5 . . ?
C43 C44 H44C 109.5 . . ?
H44A C44 H44C 109.5 . . ?
H44B C44 H44C 109.5 . . ?
C43 C45 H45A 109.5 . . ?
C43 C45 H45B 109.5 . . ?
H45A C45 H45B 109.5 . . ?
C43 C45 H45C 109.5 . . ?
H45A C45 H45C 109.5 . . ?
H45B C45 H45C 109.5 . . ?
C47 C46 C51 121.6(2) . . ?
C47 C46 N5 119.98(19) . . ?
C51 C46 N5 118.38(19) . . ?
C48 C47 C46 118.0(2) . . ?
C48 C47 C55 118.7(2) . . ?
C46 C47 C55 123.3(2) . . ?
C49 C48 C47 121.0(2) . . ?
C49 C48 H48 119.5 . . ?
C47 C48 H48 119.5 . . ?
C48 C49 C50 120.4(2) . . ?
C48 C49 H49 119.8 . . ?
C50 C49 H49 119.8 . . ?
C49 C50 C51 121.3(2) . . ?
C49 C50 H50 119.3 . . ?
C51 C50 H50 119.3 . . ?
C50 C51 C46 117.6(2) . . ?
C50 C51 C52 120.6(2) . . ?
C46 C51 C52 121.8(2) . . ?
C51 C52 C53 112.25(19) . . ?
C51 C52 C54 113.7(2) . . ?
C53 C52 C54 108.5(2) . . ?
C51 C52 H52 107.4 . . ?
C53 C52 H52 107.4 . . ?
C54 C52 H52 107.4 . . ?
C52 C53 H53A 109.5 . . ?
C52 C53 H53B 109.5 . . ?
H53A C53 H53B 109.5 . . ?
C52 C53 H53C 109.5 . . ?
H53A C53 H53C 109.5 . . ?
H53B C53 H53C 109.5 . . ?
C52 C54 H54A 109.5 . . ?
C52 C54 H54B 109.5 . . ?
H54A C54 H54B 109.5 . . ?
C52 C54 H54C 109.5 . . ?
H54A C54 H54C 109.5 . . ?
H54B C54 H54C 109.5 . . ?
C47 C55 C56 109.6(2) . . ?
C47 C55 C57 112.7(2) . . ?
C56 C55 C57 110.4(2) . . ?
C47 C55 H55 108.0 . . ?
C56 C55 H55 108.0 . . ?
C57 C55 H55 108.0 . . ?
C55 C56 H56A 109.5 . . ?
C55 C56 H56B 109.5 . . ?
H56A C56 H56B 109.5 . . ?
C55 C56 H56C 109.5 . . ?
H56A C56 H56C 109.5 . . ?
H56B C56 H56C 109.5 . . ?
C55 C57 H57A 109.5 . . ?
C55 C57 H57B 109.5 . . ?
H57A C57 H57B 109.5 . . ?
C55 C57 H57C 109.5 . . ?
H57A C57 H57C 109.5 . . ?
H57B C57 H57C 109.5 . . ?
N6 C58 N5 114.99(18) . . ?
N6 C58 C59 124.84(19) . . ?
N5 C58 C59 120.10(19) . . ?
C60 C59 C64 117.5(2) . . ?
C60 C59 C58 124.3(2) . . ?
C64 C59 C58 118.1(2) . . ?
C61 C60 C59 120.8(2) . . ?
C61 C60 H60 119.6 . . ?
C59 C60 H60 119.6 . . ?
C62 C61 C60 122.1(2) . . ?
C62 C61 H61 118.9 . . ?
C60 C61 H61 118.9 . . ?
C61 C62 C63 116.9(2) . . ?
C61 C62 C65 122.6(2) . . ?
C63 C62 C65 120.5(2) . . ?
C64 C63 C62 121.4(2) . . ?
C64 C63 H63 119.3 . . ?
C62 C63 H63 119.3 . . ?
C63 C64 C59 121.3(2) . . ?
C63 C64 H64 119.4 . . ?
C59 C64 H64 119.4 . . ?
C66 C65 C68 109.6(2) . . ?
C66 C65 C62 112.7(2) . . ?
C68 C65 C62 108.2(2) . . ?
C66 C65 C67 107.7(2) . . ?
C68 C65 C67 108.0(2) . . ?
C62 C65 C67 110.6(2) . . ?
C65 C66 H66A 109.5 . . ?
C65 C66 H66B 109.5 . . ?
H66A C66 H66B 109.5 . . ?
C65 C66 H66C 109.5 . . ?
H66A C66 H66C 109.5 . . ?
H66B C66 H66C 109.5 . . ?
C65 C67 H67A 109.5 . . ?
C65 C67 H67B 109.5 . . ?
H67A C67 H67B 109.5 . . ?
C65 C67 H67C 109.5 . . ?
H67A C67 H67C 109.5 . . ?
H67B C67 H67C 109.5 . . ?
C65 C68 H68A 109.5 . . ?
C65 C68 H68B 109.5 . . ?
H68A C68 H68B 109.5 . . ?
C65 C68 H68C 109.5 . . ?
H68A C68 H68C 109.5 . . ?
H68B C68 H68C 109.5 . . ?
C70 C69 C74 119.4(2) . . ?
C70 C69 N6 117.14(19) . . ?
C74 C69 N6 123.0(2) . . ?
C71 C70 C69 119.4(2) . . ?
C71 C70 C78 119.5(2) . . ?
C69 C70 C78 121.1(2) . . ?
C72 C71 C70 121.5(2) . . ?
C72 C71 H71 119.2 . . ?
C70 C71 H71 119.2 . . ?
C73 C72 C71 118.9(2) . . ?
C73 C72 H72 120.5 . . ?
C71 C72 H72 120.5 . . ?
C72 C73 C74 122.3(2) . . ?
C72 C73 H73 118.8 . . ?
C74 C73 H73 118.8 . . ?
C73 C74 C69 118.4(2) . . ?
C73 C74 C75 116.8(2) . . ?
C69 C74 C75 124.8(2) . . ?
C74 C75 C76 111.7(2) . . ?
C74 C75 C77 111.3(3) . . ?
C76 C75 C77 108.8(2) . . ?
C74 C75 H75 108.3 . . ?
C76 C75 H75 108.3 . . ?
C77 C75 H75 108.3 . . ?
C75 C76 H76A 109.5 . . ?
C75 C76 H76B 109.5 . . ?
H76A C76 H76B 109.5 . . ?
C75 C76 H76C 109.5 . . ?
H76A C76 H76C 109.5 . . ?
H76B C76 H76C 109.5 . . ?
C75 C77 H77A 109.5 . . ?
C75 C77 H77B 109.5 . . ?
H77A C77 H77B 109.5 . . ?
C75 C77 H77C 109.5 . . ?
H77A C77 H77C 109.5 . . ?
H77B C77 H77C 109.5 . . ?
C80 C78 C70 112.3(2) . . ?
C80 C78 C79 110.1(2) . . ?
C70 C78 C79 114.0(2) . . ?
C80 C78 H78 106.7 . . ?
C70 C78 H78 106.7 . . ?
C79 C78 H78 106.7 . . ?
C78 C79 H79A 109.5 . . ?
C78 C79 H79B 109.5 . . ?
H79A C79 H79B 109.5 . . ?
C78 C79 H79C 109.5 . . ?
H79A C79 H79C 109.5 . . ?
H79B C79 H79C 109.5 . . ?
C78 C80 H80A 109.5 . . ?
C78 C80 H80B 109.5 . . ?
H80A C80 H80B 109.5 . . ?
C78 C80 H80C 109.5 . . ?
H80A C80 H80C 109.5 . . ?
H80B C80 H80C 109.5 . . ?

loop_
_geom_bond_atom_site_label_1
_geom_bond_atom_site_label_2
_geom_bond_distance
_geom_bond_site_symmetry_2
_geom_bond_publ_flag
Br1 Si1 2.3808(6) . ?
Si1 N4 1.8243(18) . ?
Si1 C6 1.917(2) . ?
Si1 C1 1.934(2) . ?
Si1 N3 2.0449(18) . ?
Si1 C23 2.394(2) . ?
Si1 Si2 2.7955(8) . ?
N1 C1 1.262(3) . ?
N1 C2 1.489(3) . ?
C1 Si2 1.925(2) . ?
Br2 Si2 2.2277(15) . ?
Si2 N5 1.7738(18) . ?
Si2 C6 1.953(2) . ?
Si2 Br2A 2.385(8) . ?
N2 C6 1.277(3) . ?
N2 C7 1.477(3) . ?
C2 C5 1.517(3) . ?
C2 C3 1.524(4) . ?
C2 C4 1.524(3) . ?
N3 C23 1.319(3) . ?
N3 C11 1.438(3) . ?
C3 H3A 0.9800 . ?
C3 H3B 0.9800 . ?
C3 H3C 0.9800 . ?
N4 C23 1.362(3) . ?
N4 C34 1.448(3) . ?
C4 H4A 0.9800 . ?
C4 H4B 0.9800 . ?
C4 H4C 0.9800 . ?
N5 C58 1.416(3) . ?
N5 C46 1.454(3) . ?
C5 H5A 0.9800 . ?
C5 H5B 0.9800 . ?
C5 H5C 0.9800 . ?
N6 C58 1.278(3) . ?
N6 C69 1.424(3) . ?
C7 C10 1.512(3) . ?
C7 C8 1.534(4) . ?
C7 C9 1.536(4) . ?
C8 H8A 0.9800 . ?
C8 H8B 0.9800 . ?
C8 H8C 0.9800 . ?
C9 H9A 0.9800 . ?
C9 H9B 0.9800 . ?
C9 H9C 0.9800 . ?
C10 H10A 0.9800 . ?
C10 H10B 0.9800 . ?
C10 H10C 0.9800 . ?
C11 C16 1.402(3) . ?
C11 C12 1.407(3) . ?
C12 C13 1.389(3) . ?
C12 C20 1.516(3) . ?
C13 C14 1.381(4) . ?
C13 H13 0.9500 . ?
C14 C15 1.377(4) . ?
C14 H14 0.9500 . ?
C15 C16 1.396(3) . ?
C15 H15 0.9500 . ?
C16 C17 1.518(3) . ?
C17 C19 1.528(4) . ?
C17 C18 1.538(4) . ?
C17 H17 1.0000 . ?
C18 H18A 0.9800 . ?
C18 H18B 0.9800 . ?
C18 H18C 0.9800 . ?
C19 H19A 0.9800 . ?
C19 H19B 0.9800 . ?
C19 H19C 0.9800 . ?
C20 C21 1.537(3) . ?
C20 C22 1.538(3) . ?
C20 H20 1.0000 . ?
C21 H21A 0.9800 . ?
C21 H21B 0.9800 . ?
C21 H21C 0.9800 . ?
C22 H22A 0.9800 . ?
C22 H22B 0.9800 . ?
C22 H22C 0.9800 . ?
C23 C24 1.474(3) . ?
C24 C29 1.394(3) . ?
C24 C25 1.399(3) . ?
C25 C26 1.383(3) . ?
C25 H25 0.9500 . ?
C26 C27 1.393(3) . ?
C26 H26 0.9500 . ?
C27 C28 1.394(3) . ?
C27 C30 1.531(3) . ?
C28 C29 1.383(3) . ?
C28 H28 0.9500 . ?
C29 H29 0.9500 . ?
C30 C33 1.531(4) . ?
C30 C31 1.531(4) . ?
C30 C32 1.534(4) . ?
C31 H31A 0.9800 . ?
C31 H31B 0.9800 . ?
C31 H31C 0.9800 . ?
C32 H32A 0.9800 . ?
C32 H32B 0.9800 . ?
C32 H32C 0.9800 . ?
C33 H33A 0.9800 . ?
C33 H33B 0.9800 . ?
C33 H33C 0.9800 . ?
C34 C35 1.405(3) . ?
C34 C39 1.417(3) . ?
C35 C36 1.393(3) . ?
C35 C43 1.526(3) . ?
C36 C37 1.383(3) . ?
C36 H36 0.9500 . ?
C37 C38 1.375(3) . ?
C37 H37 0.9500 . ?
C38 C39 1.390(3) . ?
C38 H38 0.9500 . ?
C39 C40 1.520(3) . ?
C40 C41 1.533(3) . ?
C40 C42 1.536(3) . ?
C40 H40 1.0000 . ?
C41 H41A 0.9800 . ?
C41 H41B 0.9800 . ?
C41 H41C 0.9800 . ?
C42 H42A 0.9800 . ?
C42 H42B 0.9800 . ?
C42 H42C 0.9800 . ?
C43 C45 1.529(3) . ?
C43 C44 1.534(3) . ?
C43 H43 1.0000 . ?
C44 H44A 0.9800 . ?
C44 H44B 0.9800 . ?
C44 H44C 0.9800 . ?
C45 H45A 0.9800 . ?
C45 H45B 0.9800 . ?
C45 H45C 0.9800 . ?
C46 C47 1.403(3) . ?
C46 C51 1.414(3) . ?
C47 C48 1.398(3) . ?
C47 C55 1.518(3) . ?
C48 C49 1.373(4) . ?
C48 H48 0.9500 . ?
C49 C50 1.385(4) . ?
C49 H49 0.9500 . ?
C50 C51 1.387(3) . ?
C50 H50 0.9500 . ?
C51 C52 1.521(3) . ?
C52 C53 1.529(3) . ?
C52 C54 1.530(3) . ?
C52 H52 1.0000 . ?
C53 H53A 0.9800 . ?
C53 H53B 0.9800 . ?
C53 H53C 0.9800 . ?
C54 H54A 0.9800 . ?
C54 H54B 0.9800 . ?
C54 H54C 0.9800 . ?
C55 C56 1.530(3) . ?
C55 C57 1.532(3) . ?
C55 H55 1.0000 . ?
C56 H56A 0.9800 . ?
C56 H56B 0.9800 . ?
C56 H56C 0.9800 . ?
C57 H57A 0.9800 . ?
C57 H57B 0.9800 . ?
C57 H57C 0.9800 . ?
C58 C59 1.510(3) . ?
C59 C60 1.393(3) . ?
C59 C64 1.396(3) . ?
C60 C61 1.391(3) . ?
C60 H60 0.9500 . ?
C61 C62 1.388(4) . ?
C61 H61 0.9500 . ?
C62 C63 1.400(3) . ?
C62 C65 1.532(3) . ?
C63 C64 1.388(3) . ?
C63 H63 0.9500 . ?
C64 H64 0.9500 . ?
C65 C66 1.521(4) . ?
C65 C68 1.523(4) . ?
C65 C67 1.545(4) . ?
C66 H66A 0.9800 . ?
C66 H66B 0.9800 . ?
C66 H66C 0.9800 . ?
C67 H67A 0.9800 . ?
C67 H67B 0.9800 . ?
C67 H67C 0.9800 . ?
C68 H68A 0.9800 . ?
C68 H68B 0.9800 . ?
C68 H68C 0.9800 . ?
C69 C70 1.411(3) . ?
C69 C74 1.421(3) . ?
C70 C71 1.390(3) . ?
C70 C78 1.516(3) . ?
C71 C72 1.382(4) . ?
C71 H71 0.9500 . ?
C72 C73 1.377(4) . ?
C72 H72 0.9500 . ?
C73 C74 1.394(3) . ?
C73 H73 0.9500 . ?
C74 C75 1.513(4) . ?
C75 C76 1.533(4) . ?
C75 C77 1.543(4) . ?
C75 H75 1.0000 . ?
C76 H76A 0.9800 . ?
C76 H76B 0.9800 . ?
C76 H76C 0.9800 . ?
C77 H77A 0.9800 . ?
C77 H77B 0.9800 . ?
C77 H77C 0.9800 . ?
C78 C80 1.516(4) . ?
C78 C79 1.521(3) . ?
C78 H78 1.0000 . ?
C79 H79A 0.9800 . ?
C79 H79B 0.9800 . ?
C79 H79C 0.9800 . ?
C80 H80A 0.9800 . ?
C80 H80B 0.9800 . ?
C80 H80C 0.9800 . ?
